data_7018801
loop_
_publ_author_name
'Xiang, Jing'
'Jia, Li-Hui'
'Man, Wai-Lun'
'Qian, Kang'
'Lee, Gene-Hsiang'
'Peng, Shie-Ming'
'Yiu, Shek-Man'
'Gao, Song'
'Lau, Tai-Chu'

_publ_section_title
;
 A novel triazidoruthenium(iii) building block for the construction of
 polynuclear compounds
;
_journal_issue 19
_journal_name_full 'Dalton Transactions'
_journal_page_first 5794
_journal_paper_doi 10.1039/c2dt11810f
_journal_volume 41
_journal_year 2012
_chemical_formula_sum 'C34 H48 Co N6 O12 Ru2'
_chemical_formula_weight 993.85
_chemical_name_systematic
;
?
;
_space_group_IT_number 2
_symmetry_cell_setting triclinic
_symmetry_space_group_name_Hall '-P 1'
_symmetry_space_group_name_H-M 'P -1'
_atom_sites_solution_hydrogens geom
_atom_sites_solution_primary direct
_atom_sites_solution_secondary difmap
_audit_creation_method SHELXL-97
_cell_angle_alpha 108.3420(13)
_cell_angle_beta 91.5545(15)
_cell_angle_gamma 111.7158(11)
_cell_formula_units_Z 2
_cell_length_a 11.4815(3)
_cell_length_b 11.8715(3)
_cell_length_c 17.2232(4)
_cell_measurement_reflns_used 7414
_cell_measurement_temperature 150(2)
_cell_measurement_theta_max 25.00
_cell_measurement_theta_min 2.00
_cell_volume 2042.54(9)
_computing_cell_refinement DENZO-SMN
_computing_data_collection 'NONIUS COLLECT'
_computing_data_reduction DENZO-SMN
_computing_molecular_graphics 'Bruker SHELXTL'
_computing_publication_material 'Bruker SHELXTL'
_computing_structure_refinement 'SHELXL-97 (Sheldrick, 1997)'
_computing_structure_solution 'SHELXS-97 (Sheldrick, 1990)'
_diffrn_ambient_temperature 150(2)
_diffrn_measured_fraction_theta_full 0.998
_diffrn_measured_fraction_theta_max 0.998
_diffrn_measurement_device_type 'NONIUS KappaCCD'
_diffrn_measurement_method '\w scans'
_diffrn_radiation_monochromator graphite
_diffrn_radiation_source 'fine-focus sealed tube'
_diffrn_radiation_type MoK\a
_diffrn_radiation_wavelength 0.71073
_diffrn_reflns_av_R_equivalents 0.0732
_diffrn_reflns_av_sigmaI/netI 0.0827
_diffrn_reflns_limit_h_max 13
_diffrn_reflns_limit_h_min -13
_diffrn_reflns_limit_k_max 14
_diffrn_reflns_limit_k_min -14
_diffrn_reflns_limit_l_max 20
_diffrn_reflns_limit_l_min -20
_diffrn_reflns_number 21555
_diffrn_reflns_theta_full 25.00
_diffrn_reflns_theta_max 25.00
_diffrn_reflns_theta_min 1.26
_exptl_absorpt_coefficient_mu 1.196
_exptl_absorpt_correction_T_max 0.956
_exptl_absorpt_correction_T_min 0.840
_exptl_absorpt_correction_type multi-scan
_exptl_crystal_colour red-brown
_exptl_crystal_density_diffrn 1.616
_exptl_crystal_density_meas ?
_exptl_crystal_density_method 'not measured'
_exptl_crystal_description plate
_exptl_crystal_F_000 1010
_exptl_crystal_size_max 0.15
_exptl_crystal_size_mid 0.10
_exptl_crystal_size_min 0.03
_refine_diff_density_max 1.308
_refine_diff_density_min -0.924
_refine_diff_density_rms 0.154
_refine_ls_extinction_method none
_refine_ls_goodness_of_fit_ref 1.043
_refine_ls_hydrogen_treatment constr
_refine_ls_matrix_type full
_refine_ls_number_parameters 503
_refine_ls_number_reflns 7183
_refine_ls_number_restraints 6
_refine_ls_restrained_S_all 1.045
_refine_ls_R_factor_all 0.0881
_refine_ls_R_factor_gt 0.0472
_refine_ls_shift/su_max 0.009
_refine_ls_shift/su_mean 0.000
_refine_ls_structure_factor_coef Fsqd
_refine_ls_weighting_details 'calc w=1/[\s^2^(Fo^2^)+(0.0628P)^2^+0.0000P] where P=(Fo^2^+2Fc^2^)/3'
_refine_ls_weighting_scheme calc
_refine_ls_wR_factor_gt 0.1098
_refine_ls_wR_factor_ref 0.1309
_reflns_number_gt 4739
_reflns_number_total 7183
_reflns_threshold_expression >2sigma(I)
_cod_data_source_file c2dt11810f.txt
_cod_data_source_block ic14085
_cod_depositor_comments
;
The following automatic conversions were performed:

'_symmetry_cell_setting' value 'Triclinic' changed to 'triclinic'
according to /home/saulius/struct/CIF-dictionaries/cif_core.dic
dictionary named 'cif_core.dic' version 2.4.1 from 2010-06-29.

Automatic conversion script
Id: cif_fix_values 1715 2011-07-08 13:25:40Z adriana 

The following automatic conversions were performed:

'_exptl_crystal_density_meas' value 'not_measured' was changed to '?'
- the value is perceived as not measured.

Automatic conversion script
Id: cif_fix_values 3008 2015-01-20 13:52:24Z robertas 
;
_cod_original_sg_symbol_H-M P-1
_cod_database_code 7018801

loop_
_symmetry_equiv_pos_as_xyz
'x, y, z'
'-x, -y, -z'

loop_
_atom_site_label
_atom_site_type_symbol
_atom_site_fract_x
_atom_site_fract_y
_atom_site_fract_z
_atom_site_U_iso_or_equiv
_atom_site_adp_type
_atom_site_occupancy
_atom_site_symmetry_multiplicity
_atom_site_calc_flag
_atom_site_refinement_flags
Ru1 Ru 0.80180(4) 0.85749(5) 0.87249(3) 0.03085(15) Uani 1 1 d U
Ru2 Ru 0.85667(5) 0.77336(5) 0.66918(3) 0.03171(16) Uani 1 1 d U
Co1 Co 1.07943(7) 0.91747(8) 0.95604(5) 0.0304(2) Uani 1 1 d .
O1 O 0.7062(4) 0.9611(4) 0.8531(2) 0.0408(11) Uani 1 1 d .
O2 O 0.8930(4) 0.7617(4) 0.9094(2) 0.0363(10) Uani 1 1 d .
O3 O 0.9213(4) 0.9545(4) 0.6656(3) 0.0438(11) Uani 1 1 d .
O4 O 0.7904(4) 0.5829(4) 0.6494(3) 0.0421(11) Uani 1 1 d .
O5 O 0.9718(3) 1.0142(4) 0.9272(2) 0.0294(9) Uani 1 1 d .
O6 O 0.7714(4) 0.9142(4) 0.9933(2) 0.0401(11) Uani 1 1 d .
O7 O 0.8822(4) 0.7121(4) 0.5407(2) 0.0440(11) Uani 1 1 d .
H7 H 0.8687 0.6278 0.5164 0.066 Uiso 1 1 d R
O8 O 1.1830(4) 0.8306(4) 1.0056(2) 0.0412(11) Uani 1 1 d .
H8 H 1.2245 0.8898 1.0548 0.062 Uiso 1 1 d R
N1 N 0.8331(4) 0.8170(5) 0.7712(3) 0.0289(11) Uani 1 1 d .
N2 N 1.0424(5) 0.7883(6) 0.6997(3) 0.0451(15) Uani 1 1 d .
N3 N 1.0843(5) 0.8259(5) 0.7720(3) 0.0388(13) Uani 1 1 d .
N4 N 1.1307(5) 0.8598(6) 0.8392(3) 0.0492(15) Uani 1 1 d .
N5 N 0.6297(5) 0.7152(6) 0.8362(3) 0.0486(14) Uani 1 1 d U
N6 N 0.6904(6) 0.7694(7) 0.6257(4) 0.0533(15) Uani 1 1 d U
C1 C 0.5842(6) 0.8862(6) 0.8176(3) 0.0345(15) Uani 1 1 d .
C2 C 0.5087(6) 0.9398(7) 0.7908(4) 0.0418(16) Uani 1 1 d .
H2 H 0.5430 1.0290 0.7974 0.050 Uiso 1 1 calc R
C3 C 0.3846(7) 0.8631(8) 0.7548(4) 0.0510(19) Uani 1 1 d .
H3 H 0.3337 0.8997 0.7360 0.061 Uiso 1 1 calc R
C4 C 0.3321(6) 0.7330(8) 0.7455(4) 0.054(2) Uani 1 1 d .
H4 H 0.2456 0.6813 0.7214 0.064 Uiso 1 1 calc R
C5 C 0.4061(7) 0.6794(7) 0.7712(4) 0.0503(19) Uani 1 1 d .
H5 H 0.3708 0.5902 0.7646 0.060 Uiso 1 1 calc R
C6 C 0.5306(6) 0.7537(7) 0.8065(4) 0.0427(16) Uani 1 1 d U
C7 C 0.6095(8) 0.6069(8) 0.8346(4) 0.057(2) Uani 1 1 d U
H7A H 0.5257 0.5432 0.8126 0.068 Uiso 1 1 calc R
C8 C 0.6999(7) 0.5656(6) 0.8627(4) 0.0433(16) Uani 1 1 d U
C9 C 0.6449(8) 0.4328(7) 0.8540(4) 0.062(2) Uani 1 1 d .
H9A H 0.5576 0.3833 0.8313 0.074 Uiso 1 1 calc R
C10 C 0.7160(10) 0.3749(8) 0.8778(5) 0.079(3) Uani 1 1 d .
H10 H 0.6784 0.2849 0.8687 0.095 Uiso 1 1 calc R
C11 C 0.8403(9) 0.4451(7) 0.9144(4) 0.064(2) Uani 1 1 d .
H11 H 0.8875 0.4045 0.9326 0.076 Uiso 1 1 calc R
C12 C 0.8964(7) 0.5730(7) 0.9250(4) 0.0463(17) Uani 1 1 d .
H12 H 0.9828 0.6209 0.9505 0.056 Uiso 1 1 calc R
C13 C 0.8290(6) 0.6358(6) 0.8987(3) 0.0333(14) Uani 1 1 d .
C14 C 0.8285(7) 0.9857(7) 0.6416(4) 0.0438(17) Uani 1 1 d .
C15 C 0.8590(7) 1.1097(7) 0.6396(4) 0.0488(18) Uani 1 1 d .
H15 H 0.9441 1.1721 0.6574 0.059 Uiso 1 1 calc R
C16 C 0.7673(8) 1.1422(8) 0.6121(5) 0.062(2) Uani 1 1 d .
H16 H 0.7894 1.2264 0.6098 0.075 Uiso 1 1 calc R
C17 C 0.6412(8) 1.0520(9) 0.5873(5) 0.070(2) Uani 1 1 d .
H17 H 0.5776 1.0746 0.5681 0.084 Uiso 1 1 calc R
C18 C 0.6098(8) 0.9312(8) 0.5909(5) 0.061(2) Uani 1 1 d .
H18 H 0.5241 0.8701 0.5749 0.074 Uiso 1 1 calc R
C19 C 0.7026(8) 0.8980(8) 0.6177(4) 0.0545(19) Uani 1 1 d U
C20 C 0.5929(10) 0.6805(8) 0.6093(5) 0.067(2) Uani 1 1 d U
H20 H 0.5204 0.6912 0.5906 0.080 Uiso 1 1 calc R
C21 C 0.5725(7) 0.5551(7) 0.6150(4) 0.0477(17) Uani 1 1 d U
C22 C 0.4435(7) 0.4711(8) 0.5980(4) 0.056(2) Uani 1 1 d .
H22 H 0.3813 0.4992 0.5835 0.067 Uiso 1 1 calc R
C23 C 0.4059(8) 0.3504(8) 0.6018(5) 0.059(2) Uani 1 1 d .
H23 H 0.3183 0.2946 0.5905 0.071 Uiso 1 1 calc R
C24 C 0.4964(7) 0.3106(7) 0.6223(4) 0.055(2) Uani 1 1 d .
H24 H 0.4701 0.2262 0.6250 0.066 Uiso 1 1 calc R
C25 C 0.6228(7) 0.3877(7) 0.6389(4) 0.0473(18) Uani 1 1 d .
H25 H 0.6827 0.3568 0.6534 0.057 Uiso 1 1 calc R
C26 C 0.6650(6) 0.5119(6) 0.6349(4) 0.0388(16) Uani 1 1 d .
C27 C 1.0244(6) 1.1037(6) 0.8841(4) 0.0363(15) Uani 1 1 d .
H27A H 0.9616 1.1363 0.8723 0.054 Uiso 1 1 calc R
H27B H 1.0462 1.0592 0.8320 0.054 Uiso 1 1 calc R
H27C H 1.1010 1.1762 0.9189 0.054 Uiso 1 1 calc R
C28 C 0.6534(7) 0.8728(8) 1.0217(4) 0.062(2) Uani 1 1 d .
H28A H 0.5897 0.8830 0.9886 0.093 Uiso 1 1 calc R
H28B H 0.6630 0.9253 1.0801 0.093 Uiso 1 1 calc R
H28C H 0.6259 0.7816 1.0160 0.093 Uiso 1 1 calc R
C29 C 0.9555(8) 0.7894(8) 0.4971(5) 0.067(2) Uani 1 1 d .
H29A H 1.0449 0.8300 0.5233 0.100 Uiso 1 1 calc R
H29B H 0.9247 0.8566 0.4985 0.100 Uiso 1 1 calc R
H29C H 0.9476 0.7349 0.4395 0.100 Uiso 1 1 calc R
C30 C 1.2714(7) 0.7852(8) 0.9602(4) 0.057(2) Uani 1 1 d .
H30A H 1.3274 0.8524 0.9408 0.085 Uiso 1 1 calc R
H30B H 1.2239 0.7066 0.9125 0.085 Uiso 1 1 calc R
H30C H 1.3226 0.7662 0.9967 0.085 Uiso 1 1 calc R
O9 O 0.9703(5) 0.4788(5) 0.6523(3) 0.0554(13) Uani 1 1 d .
H9 H 0.9213 0.5166 0.6524 0.083 Uiso 1 1 calc R
C31 C 0.9996(8) 0.4818(8) 0.7328(4) 0.062(2) Uani 1 1 d .
H31A H 1.0642 0.4466 0.7340 0.093 Uiso 1 1 calc R
H31B H 0.9228 0.4296 0.7492 0.093 Uiso 1 1 calc R
H31C H 1.0322 0.5714 0.7715 0.093 Uiso 1 1 calc R
O10 O 0.8350(6) 0.8653(6) 0.3038(4) 0.0859(19) Uani 1 1 d .
H10A H 0.9108 0.9154 0.3247 0.129 Uiso 1 1 calc R
C32 C 0.7612(15) 0.9304(16) 0.3224(10) 0.179(7) Uiso 1 1 d .
H32A H 0.7344 0.9296 0.3758 0.268 Uiso 1 1 calc R
H32B H 0.6861 0.8898 0.2792 0.268 Uiso 1 1 calc R
H32C H 0.8085 1.0200 0.3259 0.268 Uiso 1 1 calc R
O11 O 0.7050(7) 0.6128(7) 0.2021(4) 0.115(3) Uani 1 1 d .
H11A H 0.7638 0.6803 0.2343 0.173 Uiso 1 1 calc R
C33 C 0.7346(12) 0.5852(11) 0.1234(7) 0.131(5) Uani 1 1 d .
H33A H 0.7309 0.6501 0.1008 0.196 Uiso 1 1 calc R
H33B H 0.6736 0.4992 0.0879 0.196 Uiso 1 1 calc R
H33C H 0.8205 0.5865 0.1254 0.196 Uiso 1 1 calc R
O12 O 0.8500(5) 0.4808(5) 0.4461(3) 0.0609(14) Uani 1 1 d .
H12A H 0.9038 0.4825 0.4139 0.091 Uiso 1 1 calc R
C34 C 0.8071(7) 0.3607(7) 0.4603(4) 0.058(2) Uani 1 1 d .
H34A H 0.7845 0.2892 0.4072 0.087 Uiso 1 1 calc R
H34B H 0.7325 0.3509 0.4881 0.087 Uiso 1 1 calc R
H34C H 0.8750 0.3596 0.4954 0.087 Uiso 1 1 calc R

loop_
_atom_site_aniso_label
_atom_site_aniso_U_11
_atom_site_aniso_U_22
_atom_site_aniso_U_33
_atom_site_aniso_U_23
_atom_site_aniso_U_13
_atom_site_aniso_U_12
Ru1 0.0236(3) 0.0336(3) 0.0265(3) 0.0061(2) 0.0019(2) 0.0057(2)
Ru2 0.0306(3) 0.0339(3) 0.0283(3) 0.0079(2) 0.0036(2) 0.0129(2)
Co1 0.0259(4) 0.0329(5) 0.0276(4) 0.0056(4) 0.0012(3) 0.0109(4)
O1 0.024(2) 0.052(3) 0.036(2) 0.006(2) -0.0055(18) 0.014(2)
O2 0.037(2) 0.027(2) 0.036(2) 0.0086(19) 0.0011(19) 0.005(2)
O3 0.057(3) 0.042(3) 0.043(3) 0.020(2) 0.013(2) 0.026(2)
O4 0.037(3) 0.037(3) 0.042(3) 0.006(2) 0.010(2) 0.010(2)
O5 0.025(2) 0.031(2) 0.031(2) 0.0109(18) 0.0052(17) 0.0095(19)
O6 0.029(2) 0.046(3) 0.032(2) 0.007(2) 0.0029(18) 0.007(2)
O7 0.049(3) 0.045(3) 0.039(3) 0.013(2) 0.010(2) 0.020(2)
O8 0.040(3) 0.045(3) 0.034(2) 0.003(2) 0.0010(19) 0.022(2)
N1 0.025(2) 0.031(3) 0.028(3) 0.005(2) 0.001(2) 0.012(2)
N2 0.035(3) 0.068(4) 0.027(3) 0.007(3) 0.002(2) 0.023(3)
N3 0.035(3) 0.040(3) 0.046(4) 0.017(3) 0.009(3) 0.018(3)
N4 0.039(3) 0.074(4) 0.031(3) 0.004(3) 0.002(3) 0.030(3)
N5 0.033(2) 0.042(4) 0.050(3) 0.007(3) 0.001(2) 0.0005(14)
N6 0.040(3) 0.071(4) 0.052(4) 0.020(3) 0.004(3) 0.027(4)
C1 0.032(4) 0.047(4) 0.023(3) 0.007(3) 0.004(3) 0.019(3)
C2 0.040(4) 0.045(4) 0.039(4) 0.011(3) 0.005(3) 0.019(3)
C3 0.039(4) 0.081(6) 0.046(4) 0.024(4) 0.005(3) 0.037(4)
C4 0.023(4) 0.075(6) 0.042(4) 0.006(4) 0.004(3) 0.009(4)
C5 0.049(5) 0.048(5) 0.041(4) 0.008(3) 0.018(3) 0.012(4)
C6 0.043(4) 0.056(5) 0.023(3) 0.008(3) 0.013(3) 0.016(3)
C7 0.074(6) 0.065(6) 0.045(4) 0.023(4) 0.019(4) 0.038(4)
C8 0.048(4) 0.036(4) 0.036(4) 0.012(3) 0.004(3) 0.006(3)
C9 0.063(5) 0.042(5) 0.049(4) 0.016(4) -0.008(4) -0.013(4)
C10 0.129(9) 0.029(4) 0.061(5) 0.022(4) -0.008(5) 0.009(5)
C11 0.099(7) 0.042(5) 0.051(5) 0.016(4) -0.008(4) 0.031(5)
C12 0.045(4) 0.050(5) 0.040(4) 0.013(3) -0.001(3) 0.017(4)
C13 0.038(4) 0.033(4) 0.023(3) 0.006(3) 0.002(3) 0.012(3)
C14 0.061(5) 0.039(4) 0.035(4) 0.015(3) 0.011(3) 0.021(4)
C15 0.055(5) 0.038(4) 0.059(5) 0.021(4) 0.010(4) 0.021(4)
C16 0.081(6) 0.046(5) 0.071(5) 0.025(4) 0.010(5) 0.034(5)
C17 0.061(6) 0.085(7) 0.074(6) 0.025(5) 0.001(4) 0.044(5)
C18 0.061(5) 0.054(5) 0.061(5) 0.014(4) 0.002(4) 0.019(4)
C19 0.067(5) 0.065(4) 0.033(4) 0.014(4) 0.018(4) 0.029(5)
C20 0.095(7) 0.051(4) 0.044(4) 0.013(4) 0.023(5) 0.019(5)
C21 0.058(5) 0.055(4) 0.029(3) 0.009(3) 0.013(3) 0.024(4)
C22 0.055(5) 0.078(6) 0.037(4) 0.010(4) 0.007(3) 0.038(5)
C23 0.049(5) 0.055(5) 0.057(5) 0.009(4) 0.004(4) 0.012(4)
C24 0.054(5) 0.039(4) 0.063(5) 0.014(4) 0.019(4) 0.010(4)
C25 0.047(4) 0.040(4) 0.055(4) 0.016(3) 0.012(3) 0.017(4)
C26 0.044(4) 0.032(4) 0.033(3) 0.007(3) 0.006(3) 0.009(3)
C27 0.035(4) 0.032(4) 0.036(3) 0.013(3) 0.001(3) 0.007(3)
C28 0.040(4) 0.083(6) 0.039(4) 0.010(4) 0.013(3) 0.007(4)
C29 0.093(7) 0.063(6) 0.055(5) 0.027(4) 0.033(5) 0.037(5)
C30 0.060(5) 0.074(6) 0.049(4) 0.020(4) 0.009(4) 0.043(5)
O9 0.069(4) 0.054(3) 0.055(3) 0.022(3) 0.018(3) 0.036(3)
C31 0.074(6) 0.052(5) 0.049(5) 0.016(4) 0.003(4) 0.015(4)
O10 0.064(4) 0.065(4) 0.117(5) 0.035(4) 0.011(4) 0.010(3)
O11 0.110(6) 0.073(5) 0.102(5) 0.019(4) 0.040(5) -0.021(4)
C33 0.160(12) 0.094(9) 0.116(10) 0.037(8) 0.080(9) 0.023(9)
O12 0.066(4) 0.050(3) 0.052(3) 0.005(3) 0.020(3) 0.019(3)
C34 0.058(5) 0.061(5) 0.045(4) 0.010(4) 0.004(4) 0.021(4)

loop_
_atom_type_symbol
_atom_type_description
_atom_type_scat_dispersion_real
_atom_type_scat_dispersion_imag
_atom_type_scat_source
C C 0.0033 0.0016 'International Tables Vol C Tables 4.2.6.8 and 6.1.1.4'
H H 0.0000 0.0000 'International Tables Vol C Tables 4.2.6.8 and 6.1.1.4'
N N 0.0061 0.0033 'International Tables Vol C Tables 4.2.6.8 and 6.1.1.4'
O O 0.0106 0.0060 'International Tables Vol C Tables 4.2.6.8 and 6.1.1.4'
Co Co 0.3494 0.9721 'International Tables Vol C Tables 4.2.6.8 and 6.1.1.4'
Ru Ru -1.2594 0.8363 'International Tables Vol C Tables 4.2.6.8 and 6.1.1.4'

loop_
_geom_angle_atom_site_label_1
_geom_angle_atom_site_label_2
_geom_angle_atom_site_label_3
_geom_angle
_geom_angle_site_symmetry_1
_geom_angle_site_symmetry_3
N1 Ru1 N5 90.7(2) . .
N1 Ru1 O1 93.04(19) . .
N5 Ru1 O1 82.2(2) . .
N1 Ru1 O2 95.39(19) . .
N5 Ru1 O2 98.0(2) . .
O1 Ru1 O2 171.56(16) . .
N1 Ru1 O6 177.2(2) . .
N5 Ru1 O6 91.8(2) . .
O1 Ru1 O6 86.25(17) . .
O2 Ru1 O6 85.31(17) . .
N1 Ru1 O5 97.81(19) . .
N5 Ru1 O5 171.36(19) . .
O1 Ru1 O5 95.85(16) . .
O2 Ru1 O5 82.68(16) . .
O6 Ru1 O5 79.63(15) . .
N1 Ru2 O4 95.0(2) . .
N1 Ru2 N6 93.8(2) . .
O4 Ru2 N6 95.2(2) . .
N1 Ru2 O3 95.6(2) . .
O4 Ru2 O3 169.18(17) . .
N6 Ru2 O3 81.8(2) . .
N1 Ru2 N2 93.7(2) . .
O4 Ru2 N2 89.3(2) . .
N6 Ru2 N2 170.9(2) . .
O3 Ru2 N2 92.3(2) . .
N1 Ru2 O7 178.1(2) . .
O4 Ru2 O7 83.12(17) . .
N6 Ru2 O7 85.9(2) . .
O3 Ru2 O7 86.29(17) . .
N2 Ru2 O7 86.77(18) . .
O6 Co1 N4 98.1(2) 2_777 .
O6 Co1 O5 80.11(16) 2_777 2_777
N4 Co1 O5 176.6(2) . 2_777
O6 Co1 O5 90.27(17) 2_777 .
N4 Co1 O5 96.73(19) . .
O5 Co1 O5 80.45(15) 2_777 .
O6 Co1 O8 87.68(17) 2_777 .
N4 Co1 O8 92.58(19) . .
O5 Co1 O8 90.22(15) 2_777 .
O5 Co1 O8 170.66(15) . .
O6 Co1 O2 166.96(17) 2_777 .
N4 Co1 O2 89.5(2) . .
O5 Co1 O2 91.74(15) 2_777 .
O5 Co1 O2 78.28(15) . .
O8 Co1 O2 102.61(17) . .
C1 O1 Ru1 112.4(4) . .
C13 O2 Ru1 119.3(4) . .
C13 O2 Co1 141.6(4) . .
Ru1 O2 Co1 99.07(17) . .
C14 O3 Ru2 113.3(4) . .
C26 O4 Ru2 120.3(4) . .
C27 O5 Ru1 118.3(3) . .
C27 O5 Co1 118.7(3) . 2_777
Ru1 O5 Co1 97.45(15) . 2_777
C27 O5 Co1 119.2(3) . .
Ru1 O5 Co1 99.42(17) . .
Co1 O5 Co1 99.55(15) 2_777 .
C28 O6 Co1 127.6(4) . 2_777
C28 O6 Ru1 126.4(4) . .
Co1 O6 Ru1 101.41(18) 2_777 .
C29 O7 Ru2 128.0(4) . .
C30 O8 Co1 121.1(4) . .
Ru2 N1 Ru1 177.4(3) . .
N3 N2 Ru2 117.1(4) . .
N4 N3 N2 175.5(7) . .
N3 N4 Co1 136.5(5) . .
C7 N5 C6 124.0(6) . .
C7 N5 Ru1 122.4(6) . .
C6 N5 Ru1 113.5(5) . .
C20 N6 C19 122.3(7) . .
C20 N6 Ru2 124.8(7) . .
C19 N6 Ru2 112.9(5) . .
O1 C1 C2 119.9(6) . .
O1 C1 C6 121.3(6) . .
C2 C1 C6 118.8(6) . .
C3 C2 C1 119.6(7) . .
C2 C3 C4 121.1(7) . .
C5 C4 C3 119.5(7) . .
C6 C5 C4 120.4(7) . .
C5 C6 C1 120.6(7) . .
C5 C6 N5 129.5(7) . .
C1 C6 N5 109.9(6) . .
N5 C7 C8 126.2(8) . .
C13 C8 C9 117.3(7) . .
C13 C8 C7 130.5(7) . .
C9 C8 C7 112.1(7) . .
C10 C9 C8 121.0(7) . .
C11 C10 C9 120.8(7) . .
C12 C11 C10 120.1(8) . .
C11 C12 C13 121.3(7) . .
O2 C13 C12 117.4(6) . .
O2 C13 C8 123.3(6) . .
C12 C13 C8 119.4(6) . .
O3 C14 C19 122.2(7) . .
O3 C14 C15 119.3(7) . .
C19 C14 C15 118.4(7) . .
C16 C15 C14 120.4(7) . .
C15 C16 C17 120.3(8) . .
C18 C17 C16 119.7(8) . .
C17 C18 C19 120.0(8) . .
C18 C19 C14 121.1(8) . .
C18 C19 N6 129.2(7) . .
C14 C19 N6 109.7(7) . .
N6 C20 C21 126.0(10) . .
C22 C21 C26 119.2(7) . .
C22 C21 C20 113.0(7) . .
C26 C21 C20 127.9(7) . .
C23 C22 C21 121.3(7) . .
C22 C23 C24 118.8(8) . .
C25 C24 C23 122.4(8) . .
C24 C25 C26 120.3(7) . .
O4 C26 C25 118.3(6) . .
O4 C26 C21 123.8(6) . .
C25 C26 C21 117.9(6) . .

loop_
_geom_bond_atom_site_label_1
_geom_bond_atom_site_label_2
_geom_bond_distance
_geom_bond_site_symmetry_2
Ru1 N1 1.742(4) .
Ru1 N5 1.987(5) .
Ru1 O1 2.017(4) .
Ru1 O2 2.023(4) .
Ru1 O6 2.059(4) .
Ru1 O5 2.066(4) .
Ru2 N1 1.728(4) .
Ru2 O4 2.009(4) .
Ru2 N6 2.011(6) .
Ru2 O3 2.021(4) .
Ru2 N2 2.111(5) .
Ru2 O7 2.166(4) .
Co1 O6 1.994(4) 2_777
Co1 N4 2.088(5) .
Co1 O5 2.108(4) 2_777
Co1 O5 2.114(4) .
Co1 O8 2.147(4) .
Co1 O2 2.165(4) .
O1 C1 1.348(7) .
O2 C13 1.347(7) .
O3 C14 1.344(8) .
O4 C26 1.340(8) .
O5 C27 1.445(7) .
O5 Co1 2.108(4) 2_777
O6 C28 1.418(8) .
O6 Co1 1.994(4) 2_777
O7 C29 1.418(8) .
O8 C30 1.455(8) .
N2 N3 1.201(7) .
N3 N4 1.140(7) .
N5 C7 1.211(9) .
N5 C6 1.505(9) .
N6 C20 1.169(10) .
N6 C19 1.531(10) .
C1 C2 1.393(9) .
C1 C6 1.406(9) .
C2 C3 1.371(9) .
C3 C4 1.387(11) .
C4 C5 1.372(10) .
C5 C6 1.368(9) .
C7 C8 1.432(10) .
C8 C13 1.410(9) .
C8 C9 1.419(9) .
C9 C10 1.372(12) .
C10 C11 1.366(12) .
C11 C12 1.361(10) .
C12 C13 1.405(9) .
C14 C19 1.389(10) .
C14 C15 1.393(9) .
C15 C16 1.367(10) .
C16 C17 1.400(11) .
C17 C18 1.365(11) .
C18 C19 1.379(11) .
C20 C21 1.454(10) .
C21 C22 1.405(10) .
C21 C26 1.415(10) .
C22 C23 1.359(11) .
C23 C24 1.369(11) .
C24 C25 1.363(10) .
C25 C26 1.397(9) .
O9 C31 1.404(8) .
O10 C32 1.328(15) .
O11 C33 1.374(10) .
O12 C34 1.429(8) .
